data_8102688
loop_
_publ_author_name
'Wolfgang Frey'
'Alevtina Baskakova'
'Andreas Menzel'
'Volker J\"ager'

_publ_section_title
;
 Crystal structure of 2,3-O-cyclohexylidene-D-glyceraldehyde
 N-benzylnitrone, C16H21NO3
;
_journal_issue 2
_journal_name_full 'Zeitschrift f\"ur Kristallographie - New Crystal Structures'
_journal_page_first 245
_journal_volume 225
_journal_year 2010
_chemical_absolute_configuration syn
_chemical_formula_moiety 'C16 H21 N O3'
_chemical_formula_sum 'C16 H21 N O3'
_chemical_formula_weight 275.34
_chemical_name_systematic
; 
2,3-O-Cyclohexylidene-D-glyceraldehyde N-benzylnitrone, C~16~H~21~NO~3~
;
_space_group_IT_number 4
_symmetry_cell_setting monoclinic
_symmetry_space_group_name_Hall 'P 2yb'
_symmetry_space_group_name_H-M 'P 1 21 1'
_atom_sites_solution_hydrogens geom
_atom_sites_solution_primary direct
_atom_sites_solution_secondary difmap
_audit_creation_method SHELXL-97
_cell_angle_alpha 90.00
_cell_angle_beta 109.80(2)
_cell_angle_gamma 90.00
_cell_formula_units_Z 2
_cell_length_a 10.882(3)
_cell_length_b 5.4217(16)
_cell_length_c 13.168(3)
_cell_measurement_reflns_used 26
_cell_measurement_temperature 293(2)
_cell_measurement_theta_max 12.5
_cell_measurement_theta_min 10
_cell_volume 731.0(4)
_computing_cell_refinement 'Siemens P3/PC Data Collection System'
_computing_data_collection 'Siemens P3/PC Data Collection System'
_computing_data_reduction 'SHELXTL-plus, XDISK (Sheldrick, 1991)'
_computing_molecular_graphics 'SHELXTL-plus, XP (Sheldrick, 1991)'
_computing_structure_refinement 'SHELXL-97 (Sheldrick, 1997)'
_computing_structure_solution 'SHELXS-97 (Sheldrick, 1990)'
_diffrn_ambient_temperature 293(2)
_diffrn_measured_fraction_theta_full 1.000
_diffrn_measured_fraction_theta_max 1.000
_diffrn_measurement_device_type 'Nicolet P3'
_diffrn_measurement_method Wyckoff-Scan
_diffrn_radiation_monochromator graphite
_diffrn_radiation_source 'fine-focus sealed tube'
_diffrn_radiation_type MoK\a
_diffrn_radiation_wavelength 0.71073
_diffrn_reflns_av_R_equivalents 0.0550
_diffrn_reflns_av_sigmaI/netI 0.0613
_diffrn_reflns_limit_h_max 13
_diffrn_reflns_limit_h_min -13
_diffrn_reflns_limit_k_max 6
_diffrn_reflns_limit_k_min -6
_diffrn_reflns_limit_l_max 16
_diffrn_reflns_limit_l_min -16
_diffrn_reflns_number 6358
_diffrn_reflns_theta_full 26.99
_diffrn_reflns_theta_max 26.99
_diffrn_reflns_theta_min 1.64
_diffrn_standards_decay_% 5
_diffrn_standards_interval_count 50
_diffrn_standards_number 3
_exptl_absorpt_coefficient_mu 0.086
_exptl_absorpt_correction_type none
_exptl_crystal_colour colourless
_exptl_crystal_density_diffrn 1.251
_exptl_crystal_density_method 'not measured'
_exptl_crystal_description block
_exptl_crystal_F_000 296
_exptl_crystal_size_max 0.7
_exptl_crystal_size_mid 0.3
_exptl_crystal_size_min 0.25
_refine_diff_density_max 0.295
_refine_diff_density_min -0.149
_refine_diff_density_rms 0.038
_refine_ls_abs_structure_details 'Flack H D (1983), Acta Cryst. A39, 876-881'
_refine_ls_abs_structure_Flack 1(2)
_refine_ls_extinction_coef 0.015(7)
_refine_ls_extinction_expression Fc^*^=kFc[1+0.001xFc^2^\l^3^/sin(2\q)]^-1/4^
_refine_ls_extinction_method SHELXL
_refine_ls_goodness_of_fit_ref 1.063
_refine_ls_hydrogen_treatment constr
_refine_ls_matrix_type full
_refine_ls_number_parameters 182
_refine_ls_number_reflns 3182
_refine_ls_number_restraints 1
_refine_ls_restrained_S_all 1.062
_refine_ls_R_factor_all 0.0830
_refine_ls_R_factor_gt 0.0616
_refine_ls_shift/su_max 0.000
_refine_ls_shift/su_mean 0.000
_refine_ls_structure_factor_coef Fsqd
_refine_ls_weighting_details 'calc w=1/[\s^2^(Fo^2^)+(0.0722P)^2^+0.1615P] where P=(Fo^2^+2Fc^2^)/3'
_refine_ls_weighting_scheme calc
_refine_ls_wR_factor_gt 0.1513
_refine_ls_wR_factor_ref 0.1616
_reflns_number_gt 2460
_reflns_number_total 3182
_reflns_threshold_expression >2sigma(I)
_cod_data_source_file 1267-2953.cff
_cod_data_source_block wf1294AB
_cod_original_sg_symbol_H-M 'P 21'
_cod_database_code 8102688

loop_
_symmetry_equiv_pos_as_xyz
'x, y, z'
'-x, y+1/2, -z'

loop_
_atom_site_label
_atom_site_type_symbol
_atom_site_fract_x
_atom_site_fract_y
_atom_site_fract_z
_atom_site_U_iso_or_equiv
_atom_site_adp_type
_atom_site_occupancy
_atom_site_symmetry_multiplicity
_atom_site_calc_flag
_atom_site_refinement_flags
_atom_site_disorder_assembly
_atom_site_disorder_group
N1 N 0.3467(2) 0.1502(4) 1.01395(18) 0.0423(5) Uani 1 1 d . . .
O1 O 0.3472(2) -0.0864(4) 1.00198(17) 0.0576(6) Uani 1 1 d . . .
C1 C 0.3468(2) 0.3042(5) 0.9394(2) 0.0433(6) Uani 1 1 d . . .
H1 H 0.3411 0.4725 0.9508 0.052 Uiso 1 1 calc R . .
O2 O 0.3425(2) 0.4223(4) 0.76623(15) 0.0572(6) Uani 1 1 d . . .
C2 C 0.3558(3) 0.2162(6) 0.8355(2) 0.0456(6) Uani 1 1 d . . .
H2 H 0.4415 0.1400 0.8487 0.055 Uiso 1 1 calc R . .
O3 O 0.2558(3) 0.0858(4) 0.66211(19) 0.0772(9) Uani 1 1 d . . .
C3 C 0.2507(4) 0.0446(6) 0.7677(3) 0.0598(9) Uani 1 1 d . . .
H3A H 0.2703 -0.1257 0.7898 0.072 Uiso 1 1 calc R . .
H3B H 0.1659 0.0877 0.7715 0.072 Uiso 1 1 calc R . .
C4 C 0.2954(3) 0.3336(5) 0.6567(2) 0.0448(6) Uani 1 1 d . . .
C5 C 0.4043(4) 0.3325(11) 0.6098(3) 0.0788(12) Uani 1 1 d . . .
H5A H 0.4702 0.2139 0.6487 0.095 Uiso 1 1 calc R . .
H5B H 0.4449 0.4941 0.6194 0.095 Uiso 1 1 calc R . .
C6 C 0.3559(4) 0.2674(10) 0.4902(3) 0.0821(12) Uani 1 1 d . . .
H6A H 0.4273 0.2840 0.4622 0.099 Uiso 1 1 calc R . .
H6B H 0.3274 0.0968 0.4813 0.099 Uiso 1 1 calc R . .
C7 C 0.2465(4) 0.4281(8) 0.4274(3) 0.0670(9) Uani 1 1 d . . .
H7A H 0.2146 0.3741 0.3528 0.080 Uiso 1 1 calc R . .
H7B H 0.2775 0.5962 0.4291 0.080 Uiso 1 1 calc R . .
C8 C 0.1370(4) 0.4210(9) 0.4722(3) 0.0746(11) Uani 1 1 d . . .
H8A H 0.0994 0.2568 0.4629 0.090 Uiso 1 1 calc R . .
H8B H 0.0693 0.5355 0.4325 0.090 Uiso 1 1 calc R . .
C9 C 0.1839(4) 0.4885(7) 0.5915(3) 0.0659(9) Uani 1 1 d . . .
H9A H 0.2101 0.6604 0.5996 0.079 Uiso 1 1 calc R . .
H9B H 0.1122 0.4693 0.6190 0.079 Uiso 1 1 calc R . .
C10 C 0.3488(3) 0.2387(6) 1.1211(2) 0.0503(7) Uani 1 1 d . . .
H10A H 0.3638 0.4154 1.1259 0.060 Uiso 1 1 calc R . .
H10B H 0.4205 0.1606 1.1770 0.060 Uiso 1 1 calc R . .
C11 C 0.2227(3) 0.1828(5) 1.1400(2) 0.0411(6) Uani 1 1 d . . .
C12 C 0.2088(3) -0.0233(5) 1.1981(2) 0.0514(7) Uani 1 1 d . . .
H12 H 0.2779 -0.1331 1.2249 0.062 Uiso 1 1 calc R . .
C13 C 0.0931(3) -0.0654(7) 1.2160(3) 0.0606(8) Uani 1 1 d . . .
H13 H 0.0850 -0.2026 1.2557 0.073 Uiso 1 1 calc R . .
C14 C -0.0100(3) 0.0924(7) 1.1762(3) 0.0575(8) Uani 1 1 d . . .
H14 H -0.0875 0.0637 1.1894 0.069 Uiso 1 1 calc R . .
C15 C 0.0011(3) 0.2935(7) 1.1166(2) 0.0571(8) Uani 1 1 d . . .
H15 H -0.0696 0.3987 1.0877 0.068 Uiso 1 1 calc R . .
C16 C 0.1175(3) 0.3396(6) 1.0995(2) 0.0488(7) Uani 1 1 d . . .
H16 H 0.1250 0.4779 1.0602 0.059 Uiso 1 1 calc R . .

loop_
_atom_site_aniso_label
_atom_site_aniso_U_11
_atom_site_aniso_U_22
_atom_site_aniso_U_33
_atom_site_aniso_U_23
_atom_site_aniso_U_13
_atom_site_aniso_U_12
N1 0.0399(12) 0.0471(14) 0.0399(12) -0.0028(10) 0.0136(9) 0.0017(10)
O1 0.0763(15) 0.0420(11) 0.0558(12) 0.0032(10) 0.0242(11) 0.0086(11)
C1 0.0428(14) 0.0432(14) 0.0460(15) -0.0045(12) 0.0176(11) -0.0036(12)
O2 0.0822(15) 0.0475(12) 0.0374(10) -0.0026(9) 0.0144(9) -0.0220(11)
C2 0.0479(15) 0.0493(16) 0.0418(14) 0.0058(13) 0.0182(12) 0.0083(13)
O3 0.137(2) 0.0434(13) 0.0485(13) -0.0070(10) 0.0281(14) -0.0295(14)
C3 0.098(2) 0.0378(16) 0.0493(17) -0.0044(14) 0.0322(17) -0.0118(16)
C4 0.0551(16) 0.0385(14) 0.0395(14) -0.0061(12) 0.0142(12) -0.0123(12)
C5 0.059(2) 0.117(4) 0.057(2) 0.004(2) 0.0156(16) 0.001(2)
C6 0.090(3) 0.099(3) 0.069(2) -0.013(2) 0.042(2) 0.006(2)
C7 0.101(3) 0.0579(19) 0.0417(16) -0.0047(16) 0.0230(17) -0.005(2)
C8 0.082(2) 0.082(3) 0.0494(18) 0.000(2) 0.0085(16) 0.021(2)
C9 0.081(2) 0.064(2) 0.0534(18) -0.0018(16) 0.0229(16) 0.0195(18)
C10 0.0517(16) 0.0602(18) 0.0370(13) -0.0083(14) 0.0126(12) -0.0127(14)
C11 0.0490(14) 0.0437(15) 0.0290(11) -0.0056(11) 0.0112(10) -0.0039(12)
C12 0.0585(17) 0.0425(17) 0.0488(16) 0.0063(12) 0.0124(13) 0.0079(13)
C13 0.078(2) 0.0499(17) 0.0593(18) 0.0047(16) 0.0297(16) -0.0121(17)
C14 0.0552(18) 0.067(2) 0.0541(18) -0.0116(16) 0.0238(15) -0.0083(16)
C15 0.0524(17) 0.065(2) 0.0499(17) -0.0025(16) 0.0128(13) 0.0134(16)
C16 0.0635(18) 0.0453(16) 0.0379(14) 0.0073(13) 0.0176(13) 0.0045(13)

loop_
_atom_type_symbol
_atom_type_description
_atom_type_scat_dispersion_real
_atom_type_scat_dispersion_imag
_atom_type_scat_source
C C 0.0033 0.0016 'International Tables Vol C Tables 4.2.6.8 and 6.1.1.4'
H H 0.0000 0.0000 'International Tables Vol C Tables 4.2.6.8 and 6.1.1.4'
N N 0.0061 0.0033 'International Tables Vol C Tables 4.2.6.8 and 6.1.1.4'
O O 0.0106 0.0060 'International Tables Vol C Tables 4.2.6.8 and 6.1.1.4'

loop_
_geom_angle_atom_site_label_1
_geom_angle_atom_site_label_2
_geom_angle_atom_site_label_3
_geom_angle
_geom_angle_site_symmetry_1
_geom_angle_site_symmetry_3
_geom_angle_publ_flag
C1 N1 O1 123.3(2) . . ?
C1 N1 C10 120.7(2) . . ?
O1 N1 C10 116.0(2) . . ?
N1 C1 C2 120.8(3) . . ?
N1 C1 H1 119.6 . . ?
C2 C1 H1 119.6 . . ?
C2 O2 C4 107.8(2) . . ?
O2 C2 C1 108.4(2) . . ?
O2 C2 C3 102.3(2) . . ?
C1 C2 C3 118.1(2) . . ?
O2 C2 H2 109.2 . . ?
C1 C2 H2 109.2 . . ?
C3 C2 H2 109.2 . . ?
C4 O3 C3 108.0(2) . . ?
O3 C3 C2 102.1(2) . . ?
O3 C3 H3A 111.4 . . ?
C2 C3 H3A 111.4 . . ?
O3 C3 H3B 111.4 . . ?
C2 C3 H3B 111.4 . . ?
H3A C3 H3B 109.2 . . ?
O3 C4 O2 106.1(2) . . ?
O3 C4 C9 111.2(3) . . ?
O2 C4 C9 109.5(2) . . ?
O3 C4 C5 108.1(3) . . ?
O2 C4 C5 110.4(2) . . ?
C9 C4 C5 111.5(3) . . ?
C4 C5 C6 112.3(3) . . ?
C4 C5 H5A 109.1 . . ?
C6 C5 H5A 109.1 . . ?
C4 C5 H5B 109.1 . . ?
C6 C5 H5B 109.1 . . ?
H5A C5 H5B 107.9 . . ?
C7 C6 C5 111.8(4) . . ?
C7 C6 H6A 109.2 . . ?
C5 C6 H6A 109.2 . . ?
C7 C6 H6B 109.2 . . ?
C5 C6 H6B 109.2 . . ?
H6A C6 H6B 107.9 . . ?
C6 C7 C8 111.2(3) . . ?
C6 C7 H7A 109.4 . . ?
C8 C7 H7A 109.4 . . ?
C6 C7 H7B 109.4 . . ?
C8 C7 H7B 109.4 . . ?
H7A C7 H7B 108.0 . . ?
C7 C8 C9 111.5(3) . . ?
C7 C8 H8A 109.3 . . ?
C9 C8 H8A 109.3 . . ?
C7 C8 H8B 109.3 . . ?
C9 C8 H8B 109.3 . . ?
H8A C8 H8B 108.0 . . ?
C4 C9 C8 112.5(3) . . ?
C4 C9 H9A 109.1 . . ?
C8 C9 H9A 109.1 . . ?
C4 C9 H9B 109.1 . . ?
C8 C9 H9B 109.1 . . ?
H9A C9 H9B 107.8 . . ?
N1 C10 C11 111.8(2) . . ?
N1 C10 H10A 109.3 . . ?
C11 C10 H10A 109.3 . . ?
N1 C10 H10B 109.3 . . ?
C11 C10 H10B 109.3 . . ?
H10A C10 H10B 107.9 . . ?
C16 C11 C12 118.5(3) . . ?
C16 C11 C10 119.7(3) . . ?
C12 C11 C10 121.9(3) . . ?
C13 C12 C11 120.3(3) . . ?
C13 C12 H12 119.9 . . ?
C11 C12 H12 119.9 . . ?
C14 C13 C12 120.6(3) . . ?
C14 C13 H13 119.7 . . ?
C12 C13 H13 119.7 . . ?
C13 C14 C15 119.8(3) . . ?
C13 C14 H14 120.1 . . ?
C15 C14 H14 120.1 . . ?
C14 C15 C16 120.0(3) . . ?
C14 C15 H15 120.0 . . ?
C16 C15 H15 120.0 . . ?
C11 C16 C15 120.7(3) . . ?
C11 C16 H16 119.6 . . ?
C15 C16 H16 119.6 . . ?

loop_
_geom_bond_atom_site_label_1
_geom_bond_atom_site_label_2
_geom_bond_distance
_geom_bond_site_symmetry_2
_geom_bond_publ_flag
N1 C1 1.289(4) . ?
N1 O1 1.293(3) . ?
N1 C10 1.483(3) . ?
C1 C2 1.483(4) . ?
C1 H1 0.9300 . ?
O2 C2 1.419(4) . ?
O2 C4 1.440(3) . ?
C2 C3 1.510(4) . ?
C2 H2 0.9800 . ?
O3 C4 1.420(4) . ?
O3 C3 1.427(4) . ?
C3 H3A 0.9700 . ?
C3 H3B 0.9700 . ?
C4 C9 1.486(4) . ?
C4 C5 1.511(4) . ?
C5 C6 1.523(5) . ?
C5 H5A 0.9700 . ?
C5 H5B 0.9700 . ?
C6 C7 1.481(6) . ?
C6 H6A 0.9700 . ?
C6 H6B 0.9700 . ?
C7 C8 1.499(5) . ?
C7 H7A 0.9700 . ?
C7 H7B 0.9700 . ?
C8 C9 1.523(5) . ?
C8 H8A 0.9700 . ?
C8 H8B 0.9700 . ?
C9 H9A 0.9700 . ?
C9 H9B 0.9700 . ?
C10 C11 1.507(4) . ?
C10 H10A 0.9700 . ?
C10 H10B 0.9700 . ?
C11 C16 1.380(4) . ?
C11 C12 1.391(4) . ?
C12 C13 1.376(4) . ?
C12 H12 0.9300 . ?
C13 C14 1.367(5) . ?
C13 H13 0.9300 . ?
C14 C15 1.372(5) . ?
C14 H14 0.9300 . ?
C15 C16 1.382(4) . ?
C15 H15 0.9300 . ?
C16 H16 0.9300 . ?

loop_
_geom_torsion_atom_site_label_1
_geom_torsion_atom_site_label_2
_geom_torsion_atom_site_label_3
_geom_torsion_atom_site_label_4
_geom_torsion
_geom_torsion_site_symmetry_1
_geom_torsion_site_symmetry_2
_geom_torsion_site_symmetry_3
_geom_torsion_site_symmetry_4
_geom_torsion_publ_flag
O1 N1 C1 C2 -3.9(4) . . . . ?
C10 N1 C1 C2 174.9(2) . . . . ?
C4 O2 C2 C1 -155.6(2) . . . . ?
C4 O2 C2 C3 -30.1(3) . . . . ?
N1 C1 C2 O2 175.1(2) . . . . ?
N1 C1 C2 C3 59.5(4) . . . . ?
C4 O3 C3 C2 -30.7(3) . . . . ?
O2 C2 C3 O3 36.8(3) . . . . ?
C1 C2 C3 O3 155.7(3) . . . . ?
C3 O3 C4 O2 12.8(3) . . . . ?
C3 O3 C4 C9 -106.1(3) . . . . ?
C3 O3 C4 C5 131.3(3) . . . . ?
C2 O2 C4 O3 11.9(3) . . . . ?
C2 O2 C4 C9 131.9(3) . . . . ?
C2 O2 C4 C5 -105.0(3) . . . . ?
O3 C4 C5 C6 70.8(5) . . . . ?
O2 C4 C5 C6 -173.6(4) . . . . ?
C9 C4 C5 C6 -51.7(5) . . . . ?
C4 C5 C6 C7 53.7(6) . . . . ?
C5 C6 C7 C8 -55.3(5) . . . . ?
C6 C7 C8 C9 55.4(5) . . . . ?
O3 C4 C9 C8 -68.6(4) . . . . ?
O2 C4 C9 C8 174.6(3) . . . . ?
C5 C4 C9 C8 52.1(4) . . . . ?
C7 C8 C9 C4 -54.3(5) . . . . ?
C1 N1 C10 C11 112.3(3) . . . . ?
O1 N1 C10 C11 -68.9(3) . . . . ?
N1 C10 C11 C16 -83.2(3) . . . . ?
N1 C10 C11 C12 97.1(3) . . . . ?
C16 C11 C12 C13 -1.3(4) . . . . ?
C10 C11 C12 C13 178.4(3) . . . . ?
C11 C12 C13 C14 0.8(5) . . . . ?
C12 C13 C14 C15 0.8(5) . . . . ?
C13 C14 C15 C16 -1.8(5) . . . . ?
C12 C11 C16 C15 0.3(4) . . . . ?
C10 C11 C16 C15 -179.4(3) . . . . ?
C14 C15 C16 C11 1.2(5) . . . . ?
